data_7114029
loop_
_publ_author_name
'Lin, Bi-Zhou'
'Liu, Shi-Xiong'

_publ_section_title
;
 First hexadecavanadate compound: hydrothermal synthesis and
 characterization of a three-dimensional framework
 [{Cu(1,2-pn)2}7{V16O38(H2O)}2]??4H2O
;
_journal_issue 18
_journal_name_full 'Chemical Communications'
_journal_page_first 2126
_journal_paper_doi 10.1039/b206880j
_journal_year 2002
_chemical_formula_moiety 'Cu7 C42 N28 H152 V32 O82'
_chemical_formula_sum 'C42 H152 Cu7 N28 O82 V32'
_chemical_formula_weight 4436.78
_chemical_name_systematic
; 
? 
;
_space_group_IT_number 14
_symmetry_cell_setting monoclinic
_symmetry_space_group_name_Hall '-P 2yn'
_symmetry_space_group_name_H-M 'P 1 21/n 1'
_atom_sites_solution_hydrogens mixed
_atom_sites_solution_primary direct
_atom_sites_solution_secondary difmap
_audit_creation_method SHELXL-97
_cell_angle_alpha 90.00
_cell_angle_beta 91.170(10)
_cell_angle_gamma 90.00
_cell_formula_units_Z 2
_cell_length_a 21.510(2)
_cell_length_b 25.580(3)
_cell_length_c 12.6320(10)
_cell_measurement_reflns_used 350
_cell_measurement_temperature 293(2)
_cell_measurement_theta_max 20
_cell_measurement_theta_min 10
_cell_volume 6949.0(12)
_computing_cell_refinement 'RAPID AUTO'
_computing_data_collection
;
Rigaku R-AXIS RAPID diffractometer Control Software (RAPID AUTO)
;
_computing_data_reduction
;
TEXRAY (Molecuar Structure Corporation, 1987)
;
_computing_molecular_graphics 'SHELXTL/PC (Sheldrick, 1990)'
_computing_publication_material 'SHELXL-97 (Sheldrick, 1997)'
_computing_structure_refinement 'SHELXL-97 (Sheldrick, 1997)'
_computing_structure_solution 'SHELXS-97 (Sheldrick, 1990)'
_diffrn_ambient_temperature 293(2)
_diffrn_detector_area_resol_mean 10.0
_diffrn_measured_fraction_theta_full 0.952
_diffrn_measured_fraction_theta_max 0.823
_diffrn_measurement_device_type 'Rigaku R-AXIS-Parid IP'
_diffrn_measurement_method 'Oscillation scans'
_diffrn_radiation_monochromator graphite
_diffrn_radiation_source 'fine-focus sealed tube'
_diffrn_radiation_type MoK\a
_diffrn_radiation_wavelength 0.71069
_diffrn_reflns_av_R_equivalents 0.0731
_diffrn_reflns_av_sigmaI/netI 0.1912
_diffrn_reflns_limit_h_max 27
_diffrn_reflns_limit_h_min 0
_diffrn_reflns_limit_k_max 33
_diffrn_reflns_limit_k_min 0
_diffrn_reflns_limit_l_max 15
_diffrn_reflns_limit_l_min -16
_diffrn_reflns_number 25395
_diffrn_reflns_theta_full 27.48
_diffrn_reflns_theta_max 27.48
_diffrn_reflns_theta_min 1.59
_diffrn_standards_number 3
_exptl_absorpt_coefficient_mu 3.179
_exptl_absorpt_correction_T_max 0.7851
_exptl_absorpt_correction_T_min 0.4294
_exptl_absorpt_correction_type psi-scan
_exptl_absorpt_process_details
;
Higashi, T. (1995). Program for Absorption Correction.
Rigaku Corporation, Tokyo, Japan.
;
_exptl_crystal_colour black
_exptl_crystal_density_diffrn 2.120
_exptl_crystal_density_method 'not measured'
_exptl_crystal_description rhomb
_exptl_crystal_F_000 4390
_exptl_crystal_size_max 0.32
_exptl_crystal_size_mid 0.20
_exptl_crystal_size_min 0.08
_refine_diff_density_max 0.861
_refine_diff_density_min -0.945
_refine_diff_density_rms 0.220
_refine_ls_extinction_method none
_refine_ls_goodness_of_fit_ref 0.869
_refine_ls_hydrogen_treatment mixed
_refine_ls_matrix_type full
_refine_ls_number_parameters 847
_refine_ls_number_reflns 15162
_refine_ls_number_restraints 0
_refine_ls_restrained_S_all 0.869
_refine_ls_R_factor_all 0.1543
_refine_ls_R_factor_gt 0.0655
_refine_ls_shift/su_max 0.019
_refine_ls_shift/su_mean 0.001
_refine_ls_structure_factor_coef Fsqd
_refine_ls_weighting_details 'calc w=1/[\s^2^(Fo^2^)+(0.0871P)^2^+0.0000P] where P=(Fo^2^+2Fc^2^)/3'
_refine_ls_weighting_scheme calc
_refine_ls_wR_factor_gt 0.1611
_refine_ls_wR_factor_ref 0.1813
_reflns_number_gt 5546
_reflns_number_total 15162
_reflns_threshold_expression >2sigma(I)
_cod_data_source_file b206880j.txt
_cod_data_source_block Cu7V16
_cod_depositor_comments
;
The following automatic conversions were performed:

'_symmetry_cell_setting' value 'Monoclinic' changed to 'monoclinic'
according to
/usr/data/users/saulius/automatic-downloads/retrospective/RSC/lib/dictionaries/cif_core.dic
dictionary named 'cif_core.dic' version 2.4.2 from 2011-04-26.

Automatic conversion script
Id: cif_fix_values 2281 2013-09-26 08:29:07Z andrius 
;
_cod_original_sg_symbol_H-M P2(1)/n
_cod_database_code 7114029

loop_
_symmetry_equiv_pos_as_xyz
'x, y, z'
'-x+1/2, y+1/2, -z+1/2'
'-x, -y, -z'
'x-1/2, -y-1/2, z-1/2'

loop_
_atom_site_label
_atom_site_type_symbol
_atom_site_fract_x
_atom_site_fract_y
_atom_site_fract_z
_atom_site_U_iso_or_equiv
_atom_site_adp_type
_atom_site_occupancy
_atom_site_symmetry_multiplicity
_atom_site_calc_flag
_atom_site_refinement_flags
Cu1 Cu 0.0000 0.0000 0.0000 0.0342(5) Uani 1 2 d S
Cu2 Cu 0.21749(9) 0.49177(8) 0.30653(14) 0.0616(5) Uani 1 1 d .
Cu3 Cu 0.48353(6) 0.26304(6) 0.08584(10) 0.0333(3) Uani 1 1 d .
Cu4 Cu 0.31149(6) 0.20422(7) -0.37234(10) 0.0401(4) Uani 1 1 d .
V1 V 0.10771(9) 0.09884(8) 0.12764(17) 0.0387(5) Uani 1 1 d .
V2 V 0.15557(8) 0.14706(8) 0.35628(14) 0.0315(5) Uani 1 1 d .
V3 V 0.03483(8) 0.17830(8) -0.00728(13) 0.0281(4) Uani 1 1 d .
V4 V 0.18610(9) 0.13476(8) -0.05701(14) 0.0346(5) Uani 1 1 d .
V5 V 0.26517(8) 0.13721(7) 0.14481(13) 0.0248(4) Uani 1 1 d .
V6 V 0.26653(8) 0.20695(8) 0.33326(13) 0.0252(4) Uani 1 1 d .
V7 V 0.11221(8) 0.25163(8) 0.38459(13) 0.0258(4) Uani 1 1 d .
V8 V 0.02447(8) 0.20579(8) 0.22406(13) 0.0247(4) Uani 1 1 d .
V9 V 0.03145(8) 0.29087(8) -0.00469(14) 0.0303(5) Uani 1 1 d .
V10 V 0.14196(8) 0.26365(8) -0.13204(13) 0.0279(4) Uani 1 1 d .
V11 V 0.27015(8) 0.22311(8) -0.08107(13) 0.0289(4) Uani 1 1 d .
V12 V 0.31924(8) 0.27102(8) 0.16749(13) 0.0261(4) Uani 1 1 d .
V13 V 0.22043(8) 0.33908(7) 0.25673(13) 0.0255(4) Uani 1 1 d .
V14 V 0.08011(8) 0.33831(8) 0.24321(15) 0.0328(5) Uani 1 1 d .
V15 V 0.12750(17) 0.37297(11) 0.0366(2) 0.0833(11) Uani 1 1 d .
V16 V 0.26970(13) 0.33129(11) -0.00847(18) 0.0676(9) Uani 1 1 d .
O1 O 0.0840(4) 0.0409(3) 0.0939(6) 0.042(2) Uani 1 1 d .
O2 O 0.1604(3) 0.1171(3) 0.4682(6) 0.038(2) Uani 1 1 d .
O3 O -0.0252(3) 0.1552(3) -0.0674(6) 0.047(2) Uani 1 1 d .
O4 O 0.1999(4) 0.0886(3) -0.1340(6) 0.042(2) Uani 1 1 d .
O5 O 0.3152(4) 0.0896(3) 0.1541(6) 0.0373(19) Uani 1 1 d .
O6 O 0.3145(3) 0.1958(3) 0.4308(5) 0.0342(19) Uani 1 1 d .
O7 O 0.0911(3) 0.2614(3) 0.5020(5) 0.0360(19) Uani 1 1 d .
O8 O -0.0436(3) 0.1954(3) 0.2681(6) 0.036(2) Uani 1 1 d .
O9 O -0.0293(4) 0.3109(4) -0.0651(7) 0.058(3) Uani 1 1 d .
O10 O 0.1300(3) 0.2747(3) -0.2556(5) 0.040(2) Uani 1 1 d .
O11 O 0.3182(3) 0.2149(3) -0.1751(5) 0.0353(19) Uani 1 1 d .
O12 O 0.3904(3) 0.2848(4) 0.1952(5) 0.041(2) Uani 1 1 d .
O13 O 0.2477(4) 0.3881(3) 0.3254(6) 0.041(2) Uani 1 1 d .
O14 O 0.0466(4) 0.3845(3) 0.3047(6) 0.044(2) Uani 1 1 d .
O15 O 0.0946(5) 0.4284(4) 0.0103(8) 0.081(4) Uani 1 1 d .
O16 O 0.3267(4) 0.3613(4) -0.0641(6) 0.067(3) Uani 1 1 d .
O17 O 0.1224(3) 0.0948(3) 0.2641(6) 0.0335(18) Uani 1 1 d .
O18 O 0.0393(3) 0.1438(3) 0.1315(5) 0.0331(18) Uani 1 1 d .
O19 O 0.1010(4) 0.1335(3) -0.0394(7) 0.050(2) Uani 1 1 d .
O20 O 0.1887(3) 0.1044(3) 0.0862(5) 0.038(2) Uani 1 1 d .
O21 O 0.2327(3) 0.1415(3) 0.2896(5) 0.0261(16) Uani 1 1 d .
O22 O 0.1900(3) 0.2182(3) 0.3973(5) 0.0282(17) Uani 1 1 d .
O23 O 0.0780(3) 0.1846(3) 0.3458(5) 0.0304(18) Uani 1 1 d .
O24 O 0.0069(4) 0.2343(3) 0.0804(5) 0.0363(19) Uani 1 1 d .
O25 O 0.0633(4) 0.2322(3) -0.0887(6) 0.047(2) Uani 1 1 d .
O26 O 0.1895(3) 0.1967(3) -0.1354(6) 0.039(2) Uani 1 1 d .
O27 O 0.2661(3) 0.1599(3) -0.0030(5) 0.037(2) Uani 1 1 d .
O28 O 0.3096(3) 0.1986(3) 0.2014(5) 0.0348(19) Uani 1 1 d .
O29 O 0.2725(3) 0.2785(3) 0.2930(5) 0.0240(16) Uani 1 1 d .
O30 O 0.1486(3) 0.3131(3) 0.3342(6) 0.0334(18) Uani 1 1 d .
O31 O 0.0445(3) 0.2746(3) 0.2906(5) 0.0303(17) Uani 1 1 d .
O32 O 0.0431(4) 0.3349(3) 0.1104(6) 0.043(2) Uani 1 1 d .
O33 O 0.1031(3) 0.3240(3) -0.0638(6) 0.0347(19) Uani 1 1 d .
O34 O 0.2263(4) 0.2879(3) -0.1028(6) 0.042(2) Uani 1 1 d .
O35 O 0.3174(3) 0.2577(3) 0.0242(5) 0.0344(19) Uani 1 1 d .
O36 O 0.2782(4) 0.3357(3) 0.1386(6) 0.046(2) Uani 1 1 d .
O37 O 0.1514(4) 0.3738(4) 0.1777(7) 0.053(3) Uani 1 1 d .
O38 O 0.2036(3) 0.3797(5) -0.0112(7) 0.073(4) Uani 1 1 d .
O39 O 0.1583(8) 0.2348(7) 0.1312(14) 0.159(7) Uiso 1 1 d .
H1 H 0.1337 0.2085 0.1702 0.080 Uiso 1 1 d R
H2 H 0.1478 0.2395 0.0637 0.080 Uiso 1 1 d R
O40 O 0.3732(5) 0.4033(5) 0.3551(9) 0.098(4) Uiso 1 1 d .
H3 H 0.3798 0.4333 0.3863 0.080 Uiso 1 1 d R
H4 H 0.4056 0.3837 0.3642 0.080 Uiso 1 1 d R
O41 O 0.3937(8) 0.0990(7) 0.3590(13) 0.160(7) Uiso 1 1 d .
H5 H 0.4003 0.1163 0.3103 0.080 Uiso 1 1 d R
H6 H 0.4395 0.0934 0.3170 0.080 Uiso 1 1 d R
N1 N -0.0580(5) 0.0530(4) 0.0653(8) 0.051(3) Uani 1 1 d .
H22A H -0.0889 0.0648 0.0138 0.080 Uiso 1 1 d R
H22B H -0.0349 0.0838 0.0885 0.080 Uiso 1 1 d R
N2 N 0.0133(5) 0.0415(4) -0.1305(7) 0.046(3) Uani 1 1 d .
H23A H 0.0379 0.0723 -0.1148 0.080 Uiso 1 1 d R
H23B H -0.0265 0.0540 -0.1593 0.080 Uiso 1 1 d R
N3 N 0.2999(5) 0.4943(5) 0.2411(9) 0.064(3) Uani 1 1 d .
H24A H 0.3292 0.4719 0.2791 0.080 Uiso 1 1 d R
H24B H 0.3168 0.5294 0.2437 0.080 Uiso 1 1 d R
N4 N 0.1813(6) 0.4967(6) 0.1615(11) 0.082(5) Uani 1 1 d .
H25A H 0.1550 0.5252 0.1552 0.080 Uiso 1 1 d R
H25B H 0.1586 0.4683 0.1434 0.080 Uiso 1 1 d R
N5 N 0.1363(7) 0.4790(5) 0.3689(12) 0.087(5) Uani 1 1 d .
H26A H 0.1151 0.4532 0.3314 0.080 Uiso 1 1 d R
H26B H 0.1114 0.5080 0.3634 0.080 Uiso 1 1 d R
N6 N 0.2497(8) 0.4919(5) 0.4554(10) 0.090(5) Uani 1 1 d .
H27A H 0.2741 0.5203 0.4693 0.080 Uiso 1 1 d R
H27B H 0.2740 0.4631 0.4695 0.080 Uiso 1 1 d R
N7 N 0.4687(4) 0.3278(4) 0.0010(7) 0.036(2) Uani 1 1 d .
H28A H 0.4283 0.3306 -0.0184 0.080 Uiso 1 1 d R
H28A H 0.4910 0.3267 -0.0598 0.080 Uiso 1 1 d R
N8 N 0.5269(4) 0.3084(4) 0.1888(7) 0.041(3) Uani 1 1 d .
H29A H 0.5632 0.2937 0.2123 0.080 Uiso 1 1 d R
H29B H 0.5034 0.3143 0.2463 0.080 Uiso 1 1 d R
N9 N 0.4477(4) 0.2153(4) -0.0229(7) 0.036(2) Uani 1 1 d .
H30A H 0.4721 0.2143 -0.0811 0.080 Uiso 1 1 d R
H30B H 0.4096 0.2262 -0.0449 0.080 Uiso 1 1 d R
N10 N 0.4958(5) 0.1991(4) 0.1720(7) 0.043(3) Uani 1 1 d .
H31A H 0.4722 0.2007 0.2312 0.080 Uiso 1 1 d R
H31B H 0.5360 0.1966 0.1952 0.080 Uiso 1 1 d R
N11 N 0.2428(4) 0.2559(5) -0.3862(7) 0.051(3) Uani 1 1 d .
H32A H 0.2153 0.2522 -0.3322 0.080 Uiso 1 1 d R
H32B H 0.2204 0.2510 -0.4474 0.080 Uiso 1 1 d R
N12 N 0.3657(4) 0.2654(5) -0.3977(9) 0.058(3) Uani 1 1 d .
H33A H 0.3942 0.2574 -0.4478 0.080 Uiso 1 1 d R
H33B H 0.3877 0.2733 -0.3377 0.080 Uiso 1 1 d R
N13 N 0.3822(5) 0.1531(5) -0.3629(9) 0.060(3) Uani 1 1 d .
H34A H 0.4070 0.1592 -0.3036 0.080 Uiso 1 1 d R
H34B H 0.4078 0.1560 -0.4192 0.080 Uiso 1 1 d R
N14 N 0.2579(5) 0.1426(5) -0.3550(7) 0.056(3) Uani 1 1 d .
H35A H 0.2312 0.1391 -0.4122 0.080 Uiso 1 1 d R
H35B H 0.2325 0.1471 -0.2979 0.080 Uiso 1 1 d R
C1 C -0.0878(10) 0.0300(9) 0.1568(15) 0.103(7) Uani 1 1 d .
H1A H -0.1176 0.0050 0.1304 0.080 Uiso 1 1 d R
C2 C 0.0476(10) 0.0083(7) -0.2058(13) 0.098(7) Uani 1 1 d .
H2A H 0.0541 0.0279 -0.2693 0.080 Uiso 1 1 d R
H2B H 0.0220 -0.0216 -0.2219 0.080 Uiso 1 1 d R
C3 C -0.1211(9) 0.0687(7) 0.2303(14) 0.101(7) Uani 1 1 d .
H3A H -0.1396 0.0500 0.2876 0.080 Uiso 1 1 d R
H3B H -0.0913 0.0933 0.2583 0.080 Uiso 1 1 d R
H3C H -0.1528 0.0870 0.1908 0.080 Uiso 1 1 d R
C4 C 0.2931(9) 0.4767(6) 0.1278(13) 0.071(5) Uani 1 1 d .
H4A H 0.2833 0.4401 0.1293 0.080 Uiso 1 1 d R
C5 C 0.2358(11) 0.5023(7) 0.0926(13) 0.098(7) Uani 1 1 d .
H5A H 0.2453 0.5388 0.0862 0.080 Uiso 1 1 d R
H5B H 0.2252 0.4894 0.0232 0.080 Uiso 1 1 d R
C6 C 0.3464(10) 0.4819(7) 0.0620(17) 0.121(8) Uani 1 1 d .
H6A H 0.3361 0.4693 -0.0078 0.080 Uiso 1 1 d R
H6B H 0.3572 0.5183 0.0582 0.080 Uiso 1 1 d R
H6C H 0.3809 0.4625 0.0907 0.080 Uiso 1 1 d R
C7 C 0.1417(10) 0.4646(8) 0.4756(18) 0.103(7) Uani 1 1 d .
H7A H 0.1560 0.4291 0.4734 0.080 Uiso 1 1 d R
C8 C 0.1906(10) 0.4921(8) 0.5262(13) 0.100(7) Uani 1 1 d .
H8A H 0.1774 0.5273 0.5396 0.080 Uiso 1 1 d R
H8B H 0.2006 0.4757 0.5927 0.080 Uiso 1 1 d R
C9 C 0.0943(13) 0.4646(10) 0.559(2) 0.217(18) Uani 1 1 d .
H9A H 0.1108 0.4531 0.6261 0.080 Uiso 1 1 d R
H9B H 0.0782 0.4994 0.5654 0.080 Uiso 1 1 d R
H9C H 0.0615 0.4415 0.5361 0.080 Uiso 1 1 d R
C10 C 0.4893(7) 0.3729(6) 0.0652(11) 0.067(5) Uani 1 1 d .
H10A H 0.4548 0.3809 0.1095 0.080 Uiso 1 1 d R
C11 C 0.5377(7) 0.3558(6) 0.1361(12) 0.070(5) Uani 1 1 d .
H11A H 0.5749 0.3521 0.0962 0.080 Uiso 1 1 d R
H11B H 0.5448 0.3827 0.1881 0.080 Uiso 1 1 d R
C12 C 0.4986(8) 0.4220(6) -0.0011(12) 0.074(5) Uani 1 1 d .
H12A H 0.5111 0.4502 0.0447 0.080 Uiso 1 1 d R
H12B H 0.5309 0.4151 -0.0506 0.080 Uiso 1 1 d R
H12C H 0.4611 0.4314 -0.0389 0.080 Uiso 1 1 d R
C13 C 0.4481(11) 0.1641(7) 0.0206(14) 0.101(7) Uani 1 1 d .
H13A H 0.4094 0.1695 0.0555 0.080 Uiso 1 1 d R
C14 C 0.4809(10) 0.1528(7) 0.1093(16) 0.105(7) Uani 1 1 d .
H14A H 0.4576 0.1295 0.1530 0.080 Uiso 1 1 d R
H14B H 0.5181 0.1351 0.0892 0.080 Uiso 1 1 d R
C15 C 0.4237(8) 0.1210(8) -0.0414(15) 0.104(7) Uani 1 1 d .
H15A H 0.4233 0.0893 -0.0005 0.080 Uiso 1 1 d R
H15B H 0.3826 0.1281 -0.0684 0.080 Uiso 1 1 d R
H15C H 0.4515 0.1170 -0.0993 0.080 Uiso 1 1 d R
C16 C 0.2729(11) 0.3088(7) -0.3894(18) 0.104(7) Uani 1 1 d .
H16A H 0.2831 0.3135 -0.3157 0.080 Uiso 1 1 d R
C17 C 0.3301(7) 0.3099(8) -0.4310(16) 0.092(6) Uani 1 1 d .
H17A H 0.3249 0.3095 -0.5066 0.080 Uiso 1 1 d R
H17B H 0.3510 0.3417 -0.4110 0.080 Uiso 1 1 d R
C18 C 0.2239(9) 0.3496(7) -0.4048(15) 0.104(7) Uani 1 1 d .
H18A H 0.2438 0.3832 -0.4027 0.080 Uiso 1 1 d R
H18B H 0.2048 0.3444 -0.4734 0.080 Uiso 1 1 d R
H18C H 0.1927 0.3481 -0.3516 0.080 Uiso 1 1 d R
C19 C 0.3565(13) 0.1041(11) -0.339(3) 0.213(19) Uani 1 1 d .
H19A H 0.3530 0.0999 -0.4147 0.080 Uiso 1 1 d R
C20 C 0.2984(10) 0.0960(8) -0.3405(18) 0.101(6) Uani 1 1 d .
H20A H 0.2831 0.0696 -0.3884 0.080 Uiso 1 1 d R
H20B H 0.2939 0.0831 -0.2696 0.080 Uiso 1 1 d R
C21 C 0.3985(12) 0.0567(10) -0.337(2) 0.177(13) Uani 1 1 d .
H21A H 0.3768 0.0240 -0.3350 0.080 Uiso 1 1 d R
H21B H 0.4273 0.0563 -0.3941 0.080 Uiso 1 1 d R
H21C H 0.4209 0.0619 -0.2712 0.080 Uiso 1 1 d R

loop_
_atom_site_aniso_label
_atom_site_aniso_U_11
_atom_site_aniso_U_22
_atom_site_aniso_U_33
_atom_site_aniso_U_23
_atom_site_aniso_U_13
_atom_site_aniso_U_12
Cu1 0.0433(12) 0.0272(13) 0.0320(10) 0.0019(9) 0.0016(8) -0.0092(9)
Cu2 0.0741(13) 0.0490(13) 0.0621(11) -0.0008(9) 0.0117(9) -0.0173(10)
Cu3 0.0349(7) 0.0322(9) 0.0329(7) 0.0021(6) 0.0003(6) -0.0020(7)
Cu4 0.0370(8) 0.0503(11) 0.0329(7) -0.0018(7) 0.0007(6) -0.0046(7)
V1 0.0321(11) 0.0181(12) 0.0656(14) -0.0037(10) -0.0078(10) -0.0045(9)
V2 0.0289(10) 0.0311(13) 0.0345(10) 0.0110(9) 0.0037(8) 0.0016(9)
V3 0.0288(10) 0.0282(12) 0.0272(9) -0.0026(8) -0.0039(7) -0.0034(8)
V4 0.0424(12) 0.0337(13) 0.0278(9) -0.0087(9) 0.0065(8) -0.0127(10)
V5 0.0296(10) 0.0205(11) 0.0242(9) -0.0014(8) 0.0000(7) 0.0024(8)
V6 0.0267(9) 0.0254(11) 0.0234(8) -0.0017(8) -0.0034(7) -0.0004(8)
V7 0.0246(9) 0.0308(12) 0.0221(8) -0.0030(8) 0.0012(7) 0.0018(8)
V8 0.0231(9) 0.0263(11) 0.0248(8) 0.0018(8) -0.0007(7) -0.0018(8)
V9 0.0271(10) 0.0311(13) 0.0327(9) 0.0043(9) -0.0021(8) 0.0006(9)
V10 0.0299(10) 0.0306(12) 0.0233(9) 0.0025(8) 0.0001(7) -0.0025(9)
V11 0.0290(10) 0.0296(12) 0.0283(9) -0.0017(8) 0.0068(8) -0.0027(8)
V12 0.0236(9) 0.0290(12) 0.0256(8) -0.0018(8) 0.0008(7) -0.0013(8)
V13 0.0271(10) 0.0191(11) 0.0303(9) -0.0038(8) 0.0022(7) -0.0013(8)
V14 0.0307(10) 0.0307(13) 0.0373(10) 0.0017(9) 0.0053(8) 0.0071(9)
V15 0.142(3) 0.0368(18) 0.0695(18) -0.0015(14) -0.0435(19) 0.0128(18)
V16 0.098(2) 0.067(2) 0.0375(12) 0.0056(12) -0.0048(13) -0.0468(16)
O1 0.052(5) 0.022(5) 0.052(5) -0.001(4) -0.003(4) -0.009(4)
O2 0.040(5) 0.038(5) 0.037(4) 0.012(4) 0.009(3) -0.001(4)
O3 0.036(5) 0.043(6) 0.061(5) 0.000(4) -0.021(4) -0.013(4)
O4 0.044(5) 0.044(6) 0.038(4) -0.013(4) 0.005(4) 0.004(4)
O5 0.046(5) 0.025(5) 0.041(4) -0.006(4) 0.002(4) 0.008(4)
O6 0.026(4) 0.040(5) 0.036(4) -0.001(4) 0.001(3) 0.001(4)
O7 0.038(4) 0.039(6) 0.030(4) 0.002(4) 0.000(3) 0.001(4)
O8 0.027(4) 0.044(6) 0.038(4) 0.011(4) -0.004(3) -0.005(4)
O9 0.044(5) 0.075(8) 0.055(5) 0.024(5) -0.010(4) -0.009(5)
O10 0.029(4) 0.059(6) 0.032(4) 0.001(4) 0.002(3) -0.005(4)
O11 0.044(5) 0.037(5) 0.025(4) 0.000(4) 0.009(3) -0.004(4)
O12 0.025(4) 0.067(7) 0.032(4) -0.001(4) 0.001(3) -0.010(4)
O13 0.042(5) 0.023(5) 0.057(5) -0.012(4) 0.002(4) -0.008(4)
O14 0.045(5) 0.045(6) 0.043(5) -0.009(4) 0.007(4) 0.011(4)
O15 0.127(9) 0.038(7) 0.077(7) 0.008(6) -0.038(7) 0.008(6)
O16 0.073(7) 0.092(9) 0.037(5) 0.001(5) 0.000(4) -0.040(6)
O17 0.036(4) 0.020(5) 0.044(4) 0.005(4) 0.001(3) -0.007(3)
O18 0.045(5) 0.029(5) 0.026(4) 0.002(3) 0.002(3) 0.011(4)
O19 0.041(5) 0.029(5) 0.079(6) 0.007(5) 0.021(4) -0.012(4)
O20 0.049(5) 0.034(5) 0.030(4) -0.001(4) -0.008(3) -0.017(4)
O21 0.033(4) 0.019(4) 0.027(4) -0.006(3) 0.004(3) -0.004(3)
O22 0.019(3) 0.024(5) 0.041(4) 0.003(3) 0.002(3) 0.002(3)
O23 0.025(4) 0.029(5) 0.036(4) 0.005(3) -0.009(3) 0.001(3)
O24 0.057(5) 0.027(5) 0.025(4) 0.008(3) 0.006(3) 0.007(4)
O25 0.059(6) 0.032(5) 0.053(5) -0.002(4) 0.035(4) -0.009(4)
O26 0.033(4) 0.034(5) 0.050(5) 0.007(4) 0.004(4) 0.001(4)
O27 0.040(4) 0.044(6) 0.027(4) 0.005(4) 0.000(3) -0.020(4)
O28 0.052(5) 0.028(5) 0.025(4) -0.002(3) 0.007(3) -0.007(4)
O29 0.024(4) 0.019(4) 0.030(4) 0.000(3) 0.013(3) 0.000(3)
O30 0.031(4) 0.028(5) 0.041(4) 0.002(4) 0.005(3) 0.001(4)
O31 0.048(5) 0.015(4) 0.028(4) 0.006(3) -0.001(3) -0.007(3)
O32 0.068(6) 0.022(5) 0.038(4) 0.007(4) 0.005(4) -0.003(4)
O33 0.039(4) 0.025(5) 0.041(4) 0.003(4) 0.013(3) 0.006(4)
O34 0.043(5) 0.027(5) 0.055(5) 0.006(4) -0.014(4) 0.001(4)
O35 0.044(5) 0.032(5) 0.027(4) 0.001(3) 0.001(3) -0.015(4)
O36 0.063(6) 0.027(5) 0.049(5) 0.012(4) 0.023(4) 0.020(4)
O37 0.029(4) 0.061(7) 0.069(6) 0.020(5) -0.001(4) 0.000(4)
O38 0.019(4) 0.134(10) 0.065(6) -0.061(6) -0.013(4) 0.029(5)
N1 0.074(8) 0.040(8) 0.039(6) 0.007(5) 0.007(5) -0.007(6)
N2 0.080(8) 0.031(7) 0.029(5) 0.006(5) 0.003(5) -0.009(6)
N3 0.065(8) 0.045(8) 0.081(9) -0.004(7) 0.000(7) -0.007(6)
N4 0.050(8) 0.079(11) 0.117(12) -0.024(9) -0.023(8) -0.024(7)
N5 0.120(12) 0.043(9) 0.099(11) -0.010(8) 0.051(9) -0.032(8)
N6 0.185(16) 0.019(7) 0.067(9) -0.013(6) 0.015(9) 0.023(9)
N7 0.034(5) 0.043(7) 0.031(5) 0.001(5) 0.009(4) 0.012(5)
N8 0.047(6) 0.041(7) 0.036(5) 0.007(5) -0.010(4) 0.004(5)
N9 0.031(5) 0.039(7) 0.038(5) 0.001(5) 0.005(4) -0.014(5)
N10 0.054(6) 0.032(7) 0.043(6) 0.006(5) 0.005(5) -0.008(5)
N11 0.043(6) 0.081(10) 0.029(5) -0.005(5) 0.000(4) -0.021(6)
N12 0.019(5) 0.088(10) 0.068(7) -0.001(7) -0.003(5) -0.007(6)
N13 0.059(8) 0.058(9) 0.063(7) 0.005(7) 0.007(6) 0.016(7)
N14 0.065(8) 0.073(10) 0.030(5) -0.010(6) 0.008(5) -0.005(7)
C1 0.118(17) 0.103(18) 0.090(13) 0.034(13) 0.039(12) 0.044(14)
C2 0.18(2) 0.054(12) 0.066(11) 0.007(10) 0.038(12) 0.019(13)
C3 0.125(17) 0.086(16) 0.094(13) 0.033(12) 0.051(12) 0.031(13)
C4 0.101(14) 0.038(10) 0.077(11) -0.014(9) 0.032(10) -0.012(10)
C5 0.17(2) 0.052(13) 0.070(11) -0.013(10) -0.021(13) -0.020(14)
C6 0.17(2) 0.055(14) 0.139(19) -0.024(14) 0.046(17) -0.011(14)
C7 0.132(19) 0.053(14) 0.125(19) -0.007(13) 0.025(15) -0.015(13)
C8 0.18(2) 0.066(14) 0.056(10) 0.000(10) 0.032(12) 0.004(15)
C9 0.31(4) 0.12(2) 0.23(3) -0.06(2) 0.20(3) -0.05(3)
C10 0.087(12) 0.055(11) 0.058(9) 0.004(8) -0.027(8) -0.006(9)
C11 0.086(12) 0.059(12) 0.065(10) -0.014(9) 0.000(8) -0.014(9)
C12 0.103(13) 0.035(10) 0.083(11) 0.011(9) -0.009(10) 0.008(9)
C13 0.18(2) 0.040(11) 0.080(12) -0.025(10) -0.007(13) -0.044(13)
C14 0.153(19) 0.042(12) 0.118(16) 0.023(11) -0.043(15) -0.019(12)
C15 0.082(13) 0.12(2) 0.109(15) 0.012(14) 0.013(11) 0.003(13)
C16 0.138(19) 0.046(13) 0.130(18) 0.017(12) 0.013(15) -0.011(13)
C17 0.049(10) 0.108(18) 0.121(15) -0.003(13) 0.022(10) -0.029(11)
C18 0.149(19) 0.067(14) 0.096(14) 0.020(12) 0.028(13) 0.007(14)
C19 0.11(2) 0.10(3) 0.43(6) 0.00(3) 0.01(3) 0.03(2)
C20 0.108(17) 0.069(16) 0.128(17) -0.003(13) 0.028(14) 0.000(14)
C21 0.19(3) 0.15(3) 0.19(3) -0.05(2) -0.05(2) 0.06(2)

loop_
_atom_type_symbol
_atom_type_description
_atom_type_scat_dispersion_real
_atom_type_scat_dispersion_imag
_atom_type_scat_source
C C 0.0033 0.0016 'International Tables Vol C Tables 4.2.6.8 and 6.1.1.4'
H H 0.0000 0.0000 'International Tables Vol C Tables 4.2.6.8 and 6.1.1.4'
N N 0.0061 0.0033 'International Tables Vol C Tables 4.2.6.8 and 6.1.1.4'
O O 0.0106 0.0060 'International Tables Vol C Tables 4.2.6.8 and 6.1.1.4'
V V 0.3005 0.5294 'International Tables Vol C Tables 4.2.6.8 and 6.1.1.4'
Cu Cu 0.3201 1.2651 'International Tables Vol C Tables 4.2.6.8 and 6.1.1.4'

loop_
_geom_angle_atom_site_label_1
_geom_angle_atom_site_label_2
_geom_angle_atom_site_label_3
_geom_angle
_geom_angle_site_symmetry_1
_geom_angle_site_symmetry_3
N2 Cu1 N2 180.0(8) 3 .
N2 Cu1 N1 94.6(4) 3 3
N2 Cu1 N1 85.4(4) . 3
N2 Cu1 N1 85.4(4) 3 .
N2 Cu1 N1 94.6(4) . .
N1 Cu1 N1 180.0(8) 3 .
N2 Cu1 O1 93.3(4) 3 3
N2 Cu1 O1 86.7(4) . 3
N1 Cu1 O1 88.3(4) 3 3
N1 Cu1 O1 91.7(4) . 3
N2 Cu1 O1 86.7(4) 3 .
N2 Cu1 O1 93.3(4) . .
N1 Cu1 O1 91.7(4) 3 .
N1 Cu1 O1 88.3(4) . .
O1 Cu1 O1 180.0(5) 3 .
N5 Cu2 N3 172.2(6) . .
N5 Cu2 N4 92.6(6) . .
N3 Cu2 N4 87.1(5) . .
N5 Cu2 N6 85.2(7) . .
N3 Cu2 N6 95.6(6) . .
N4 Cu2 N6 175.3(6) . .
N5 Cu2 O5 80.8(4) . 2
N3 Cu2 O5 107.0(4) . 2
N4 Cu2 O5 90.7(5) . 2
N6 Cu2 O5 84.8(4) . 2
N5 Cu2 O13 90.9(5) . .
N3 Cu2 O13 81.6(4) . .
N4 Cu2 O13 103.3(5) . .
N6 Cu2 O13 80.9(4) . .
O5 Cu2 O13 164.0(2) 2 .
N8 Cu3 N10 93.9(4) . .
N8 Cu3 N9 174.5(4) . .
N10 Cu3 N9 85.2(4) . .
N8 Cu3 N7 86.2(4) . .
N10 Cu3 N7 178.3(4) . .
N9 Cu3 N7 94.8(4) . .
N8 Cu3 O12 83.1(3) . .
N10 Cu3 O12 88.9(4) . .
N9 Cu3 O12 102.3(3) . .
N7 Cu3 O12 89.5(3) . .
N8 Cu3 O7 89.8(3) . 4_665
N10 Cu3 O7 85.2(3) . 4_665
N9 Cu3 O7 84.7(3) . 4_665
N7 Cu3 O7 96.5(3) . 4_665
O12 Cu3 O7 170.4(2) . 4_665
N14 Cu4 N12 177.1(4) . .
N14 Cu4 N11 96.1(5) . .
N12 Cu4 N11 84.2(5) . .
N14 Cu4 N13 85.2(5) . .
N12 Cu4 N13 94.4(5) . .
N11 Cu4 N13 178.0(5) . .
N14 Cu4 O6 94.0(3) . 1_554
N12 Cu4 O6 83.1(4) . 1_554
N11 Cu4 O6 90.2(3) . 1_554
N13 Cu4 O6 88.1(4) . 1_554
N14 Cu4 O11 89.9(3) . .
N12 Cu4 O11 93.0(4) . .
N11 Cu4 O11 92.4(3) . .
N13 Cu4 O11 89.1(4) . .
O6 Cu4 O11 175.1(2) 1_554 .
O1 V1 O17 104.8(4) . .
O1 V1 O20 107.0(4) . .
O17 V1 O20 97.6(3) . .
O1 V1 O18 109.0(4) . .
O17 V1 O18 97.9(3) . .
O20 V1 O18 135.4(4) . .
O1 V1 O19 95.6(4) . .
O17 V1 O19 159.6(3) . .
O20 V1 O19 75.5(3) . .
O18 V1 O19 75.6(3) . .
O1 V1 V4 104.5(3) . .
O17 V1 V4 132.8(2) . .
O20 V1 V4 38.3(2) . .
O18 V1 V4 106.4(2) . .
O19 V1 V4 37.2(2) . .
O1 V1 V3 107.8(3) . .
O17 V1 V3 131.9(3) . .
O20 V1 V3 105.5(3) . .
O18 V1 V3 38.0(2) . .
O19 V1 V3 37.7(2) . .
V4 V1 V3 70.06(7) . .
O2 V2 O21 108.4(3) . .
O2 V2 O17 102.7(4) . .
O21 V2 O17 89.8(3) . .
O2 V2 O23 109.7(4) . .
O21 V2 O23 141.0(3) . .
O17 V2 O23 89.7(3) . .
O2 V2 O22 100.7(4) . .
O21 V2 O22 82.0(3) . .
O17 V2 O22 156.6(3) . .
O23 V2 O22 83.2(3) . .
O2 V2 V6 107.8(3) . .
O21 V2 V6 41.3(2) . .
O17 V2 V6 128.2(2) . .
O23 V2 V6 116.8(2) . .
O22 V2 V6 40.82(19) . .
O2 V2 V7 110.5(3) . .
O21 V2 V7 114.8(2) . .
O17 V2 V7 128.0(2) . .
O23 V2 V7 42.1(2) . .
O22 V2 V7 41.10(19) . .
V6 V2 V7 77.66(7) . .
O3 V3 O25 106.7(4) . .
O3 V3 O19 106.2(4) . .
O25 V3 O19 94.3(4) . .
O3 V3 O24 107.0(4) . .
O25 V3 O24 82.7(3) . .
O19 V3 O24 146.0(4) . .
O3 V3 O18 106.4(4) . .
O25 V3 O18 145.9(4) . .
O19 V3 O18 84.0(3) . .
O24 V3 O18 80.2(3) . .
O3 V3 V9 110.8(3) . .
O25 V3 V9 42.5(3) . .
O19 V3 V9 129.2(3) . .
O24 V3 V9 40.3(2) . .
O18 V3 V9 116.1(2) . .
O3 V3 V8 118.1(3) . .
O25 V3 V8 113.6(3) . .
O19 V3 V8 115.0(3) . .
O24 V3 V8 40.1(2) . .
O18 V3 V8 40.9(2) . .
V9 V3 V8 75.74(7) . .
O3 V3 V1 114.7(3) . .
O25 V3 V1 129.7(3) . .
O19 V3 V1 48.2(3) . .
O24 V3 V1 109.7(2) . .
O18 V3 V1 35.9(2) . .
V9 V3 V1 132.04(8) . .
V8 V3 V1 70.31(6) . .
O4 V4 O19 105.2(4) . .
O4 V4 O26 107.5(4) . .
O19 V4 O26 97.3(4) . .
O4 V4 O27 106.9(4) . .
O19 V4 O27 146.5(4) . .
O26 V4 O27 82.1(3) . .
O4 V4 O20 105.8(4) . .
O19 V4 O20 83.8(4) . .
O26 V4 O20 145.1(3) . .
O27 V4 O20 78.5(3) . .
O4 V4 V11 113.3(3) . .
O19 V4 V11 130.1(3) . .
O26 V4 V11 42.0(2) . .
O27 V4 V11 40.1(2) . .
O20 V4 V11 113.3(2) . .
O4 V4 V5 115.4(3) . .
O19 V4 V5 116.0(3) . .
O26 V4 V5 113.6(2) . .
O27 V4 V5 39.0(2) . .
O20 V4 V5 39.8(2) . .
V11 V4 V5 74.54(6) . .
O4 V4 V1 111.3(3) . .
O19 V4 V1 48.5(3) . .
O26 V4 V1 133.5(3) . .
O27 V4 V1 109.3(2) . .
O20 V4 V1 35.3(2) . .
V11 V4 V1 131.90(8) . .
V5 V4 V1 70.90(6) . .
O5 V5 O27 105.8(4) . .
O5 V5 O28 104.8(4) . .
O27 V5 O28 95.5(3) . .
O5 V5 O21 102.7(3) . .
O27 V5 O21 151.5(3) . .
O28 V5 O21 78.3(3) . .
O5 V5 O20 104.7(4) . .
O27 V5 O20 78.1(3) . .
O28 V5 O20 150.5(3) . .
O21 V5 O20 93.6(3) . .
O5 V5 V6 113.3(3) . .
O27 V5 V6 125.9(3) . .
O28 V5 V6 39.9(2) . .
O21 V5 V6 39.0(2) . .
O20 V5 V6 123.3(2) . .
O5 V5 V4 113.8(3) . .
O27 V5 V4 38.9(2) . .
O28 V5 V4 125.6(2) . .
O21 V5 V4 125.2(2) . .
O20 V5 V4 39.6(2) . .
V6 V5 V4 132.88(8) . .
O6 V6 O22 104.6(3) . .
O6 V6 O21 107.5(4) . .
O22 V6 O21 85.8(3) . .
O6 V6 O29 109.1(4) . .
O22 V6 O29 91.8(3) . .
O21 V6 O29 142.7(3) . .
O6 V6 O28 109.1(3) . .
O22 V6 O28 146.1(3) . .
O21 V6 O28 80.8(3) . .
O29 V6 O28 80.8(3) . .
O6 V6 V2 110.5(3) . .
O22 V6 V2 45.1(2) . .
O21 V6 V2 40.7(2) . .
O29 V6 V2 127.1(2) . .
O28 V6 V2 116.4(2) . .
O6 V6 V12 113.3(3) . .
O22 V6 V12 125.7(2) . .
O21 V6 V12 116.1(2) . .
O29 V6 V12 40.2(2) . .
O28 V6 V12 40.7(2) . .
V2 V6 V12 135.62(7) . .
O6 V6 V5 120.0(3) . .
O22 V6 V5 116.3(2) . .
O21 V6 V5 40.8(2) . .
O29 V6 V5 111.2(2) . .
O28 V6 V5 40.7(2) . .
V2 V6 V5 76.42(7) . .
V12 V6 V5 76.07(6) . .
O7 V7 O30 108.5(4) . .
O7 V7 O22 105.3(3) . .
O30 V7 O22 91.9(3) . .
O7 V7 O23 105.3(4) . .
O30 V7 O23 145.2(3) . .
O22 V7 O23 87.2(3) . .
O7 V7 O31 107.4(3) . .
O30 V7 O31 81.5(3) . .
O22 V7 O31 147.1(3) . .
O23 V7 O31 80.6(3) . .
O7 V7 V2 111.5(3) . .
O30 V7 V2 127.1(2) . .
O22 V7 V2 45.1(2) . .
O23 V7 V2 42.1(2) . .
O31 V7 V2 116.6(2) . .
O7 V7 V14 112.6(3) . .
O30 V7 V14 41.4(2) . .
O22 V7 V14 126.5(2) . .
O23 V7 V14 115.9(2) . .
O31 V7 V14 40.1(2) . .
V2 V7 V14 135.05(8) . .
O7 V7 V8 120.7(3) . .
O30 V7 V8 111.2(2) . .
O22 V7 V8 115.4(2) . .
O23 V7 V8 40.87(19) . .
O31 V7 V8 41.4(2) . .
V2 V7 V8 75.55(7) . .
V14 V7 V8 75.19(6) . .
O8 V8 O23 101.9(3) . .
O8 V8 O24 102.8(3) . .
O23 V8 O24 155.3(3) . .
O8 V8 O31 101.1(4) . .
O23 V8 O31 78.3(3) . .
O24 V8 O31 95.5(3) . .
O8 V8 O18 103.3(4) . .
O23 V8 O18 98.0(3) . .
O24 V8 O18 77.7(3) . .
O31 V8 O18 155.6(3) . .
O8 V8 V7 113.6(3) . .
O23 V8 V7 39.6(2) . .
O24 V8 V7 125.7(2) . .
O31 V8 V7 40.3(2) . .
O18 V8 V7 127.1(2) . .
O8 V8 V3 112.6(3) . .
O23 V8 V3 129.4(2) . .
O24 V8 V3 38.5(2) . .
O31 V8 V3 126.5(2) . .
O18 V8 V3 39.9(2) . .
V7 V8 V3 133.77(8) . .
O9 V9 O32 106.2(5) . .
O9 V9 O24 106.6(4) . .
O32 V9 O24 93.1(3) . .
O9 V9 O33 109.3(4) . .
O32 V9 O33 86.6(3) . .
O24 V9 O33 142.7(3) . .
O9 V9 O25 106.2(5) . .
O32 V9 O25 147.5(4) . .
O24 V9 O25 80.1(3) . .
O33 V9 O25 80.5(3) . .
O9 V9 V3 109.8(4) . .
O32 V9 V3 127.8(2) . .
O24 V9 V3 41.1(2) . .
O33 V9 V3 114.5(2) . .
O25 V9 V3 39.0(2) . .
O9 V9 V10 118.3(3) . .
O32 V9 V10 118.0(3) . .
O24 V9 V10 111.4(3) . .
O33 V9 V10 40.4(2) . .
O25 V9 V10 40.6(2) . .
V3 V9 V10 74.91(7) . .
O9 V9 V15 114.7(4) . .
O32 V9 V15 49.7(3) . .
O24 V9 V15 129.9(2) . .
O33 V9 V15 36.9(2) . .
O25 V9 V15 112.5(3) . .
V3 V9 V15 133.46(9) . .
V10 V9 V15 72.64(9) . .
O10 V10 O34 105.0(4) . .
O10 V10 O25 102.8(4) . .
O34 V10 O25 152.2(4) . .
O10 V10 O33 103.2(4) . .
O34 V10 O33 94.0(3) . .
O25 V10 O33 79.8(3) . .
O10 V10 O26 101.7(4) . .
O34 V10 O26 78.5(3) . .
O25 V10 O26 95.7(3) . .
O33 V10 O26 155.1(3) . .
O10 V10 V9 111.8(3) . .
O34 V10 V9 125.0(3) . .
O25 V10 V9 40.8(2) . .
O33 V10 V9 39.4(2) . .
O26 V10 V9 128.8(2) . .
O10 V10 V11 113.4(3) . .
O34 V10 V11 38.8(2) . .
O25 V10 V11 126.3(3) . .
O33 V10 V11 125.1(2) . .
O26 V10 V11 40.5(2) . .
V9 V10 V11 134.75(7) . .
O11 V11 O35 103.8(4) . .
O11 V11 O27 108.1(4) . .
O35 V11 O27 93.6(3) . .
O11 V11 O34 109.2(4) . .
O35 V11 O34 87.3(3) . .
O27 V11 O34 141.3(4) . .
O11 V11 O26 105.8(3) . .
O35 V11 O26 150.1(3) . .
O27 V11 O26 80.8(3) . .
O34 V11 O26 79.6(3) . .
O11 V11 V4 112.7(3) . .
O35 V11 V4 128.3(2) . .
O27 V11 V4 41.4(2) . .
O34 V11 V4 112.3(2) . .
O26 V11 V4 39.4(2) . .
O11 V11 V16 111.4(3) . .
O35 V11 V16 48.4(3) . .
O27 V11 V16 130.2(2) . .
O34 V11 V16 39.0(2) . .
O26 V11 V16 115.2(3) . .
V4 V11 V16 134.21(9) . .
O11 V11 V10 119.3(3) . .
O35 V11 V10 118.1(3) . .
O27 V11 V10 110.8(2) . .
O34 V11 V10 39.3(2) . .
O26 V11 V10 41.1(2) . .
V4 V11 V10 73.81(7) . .
V16 V11 V10 74.38(8) . .
O12 V12 O35 104.9(4) . .
O12 V12 O29 108.3(3) . .
O35 V12 O29 146.7(3) . .
O12 V12 O36 106.7(4) . .
O35 V12 O36 88.4(4) . .
O29 V12 O36 79.8(3) . .
O12 V12 O28 105.7(4) . .
O35 V12 O28 92.3(3) . .
O29 V12 O28 81.3(3) . .
O36 V12 O28 146.2(4) . .
O12 V12 V16 112.7(3) . .
O35 V12 V16 48.9(3) . .
O29 V12 V16 113.2(2) . .
O36 V12 V16 39.5(3) . .
O28 V12 V16 130.4(2) . .
O12 V12 V6 110.6(3) . .
O35 V12 V6 127.1(2) . .
O29 V12 V6 40.2(2) . .
O36 V12 V6 116.2(3) . .
O28 V12 V6 41.2(2) . .
V16 V12 V6 135.35(9) . .
O12 V12 V13 118.3(3) . .
O35 V12 V13 118.6(3) . .
O29 V12 V13 40.1(2) . .
O36 V12 V13 40.2(2) . .
O28 V12 V13 113.5(2) . .
V16 V12 V13 74.06(8) . .
V6 V12 V13 76.45(7) . .
O13 V13 O29 106.7(3) . .
O13 V13 O30 105.9(4) . .
O29 V13 O30 93.8(3) . .
O13 V13 O36 102.2(4) . .
O29 V13 O36 77.0(3) . .
O30 V13 O36 151.8(4) . .
O13 V13 O37 100.5(4) . .
O29 V13 O37 152.8(4) . .
O30 V13 O37 79.3(3) . .
O36 V13 O37 96.7(4) . .
O13 V13 V12 113.5(3) . .
O29 V13 V12 38.74(19) . .
O30 V13 V12 124.4(2) . .
O36 V13 V12 38.8(2) . .
O37 V13 V12 127.0(3) . .
O13 V13 V14 112.6(3) . .
O29 V13 V14 125.0(2) . .
O30 V13 V14 39.6(2) . .
O36 V13 V14 127.2(3) . .
O37 V13 V14 40.3(3) . .
V12 V13 V14 133.88(8) . .
O14 V14 O32 106.7(4) . .
O14 V14 O31 107.0(4) . .
O32 V14 O31 94.4(3) . .
O14 V14 O30 107.5(4) . .
O32 V14 O30 145.4(4) . .
O31 V14 O30 80.5(3) . .
O14 V14 O37 103.1(4) . .
O32 V14 O37 88.0(4) . .
O31 V14 O37 147.6(4) . .
O30 V14 O37 79.4(3) . .
O14 V14 V7 111.6(3) . .
O32 V14 V7 127.8(3) . .
O31 V14 V7 41.3(2) . .
O30 V14 V7 39.3(2) . .
O37 V14 V7 115.4(2) . .
O14 V14 V15 112.1(3) . .
O32 V14 V15 50.3(3) . .
O31 V14 V15 133.0(2) . .
O30 V14 V15 110.3(2) . .
O37 V14 V15 37.7(2) . .
V7 V14 V15 133.29(10) . .
O14 V14 V13 115.4(3) . .
O32 V14 V13 117.6(3) . .
O31 V14 V13 113.3(2) . .
O30 V14 V13 39.7(2) . .
O37 V14 V13 40.3(2) . .
V7 V14 V13 75.34(7) . .
V15 V14 V13 71.69(8) . .
O15 V15 O38 104.5(6) . .
O15 V15 O37 107.5(5) . .
O38 V15 O37 95.0(4) . .
O15 V15 O33 109.6(4) . .
O38 V15 O33 94.8(4) . .
O37 V15 O33 137.6(4) . .
O15 V15 O32 96.3(5) . .
O38 V15 O32 159.2(5) . .
O37 V15 O32 79.5(3) . .
O33 V15 O32 76.9(3) . .
O15 V15 V14 106.7(5) . .
O38 V15 V14 132.0(3) . .
O37 V15 V14 41.0(3) . .
O33 V15 V14 107.7(3) . .
O32 V15 V14 38.6(2) . .
O15 V15 V9 106.4(4) . .
O38 V15 V9 130.7(3) . .
O37 V15 V9 110.8(3) . .
O33 V15 V9 38.6(2) . .
O32 V15 V9 38.3(2) . .
V14 V15 V9 72.14(10) . .
O16 V16 O34 112.3(4) . .
O16 V16 O36 110.1(4) . .
O34 V16 O36 135.2(4) . .
O16 V16 O38 105.0(6) . .
O34 V16 O38 90.7(4) . .
O36 V16 O38 92.1(4) . .
O16 V16 O35 97.7(5) . .
O34 V16 O35 80.5(3) . .
O36 V16 O35 80.1(3) . .
O38 V16 O35 157.4(4) . .
O16 V16 V12 108.4(4) . .
O34 V16 V12 110.2(3) . .
O36 V16 V12 40.5(3) . .
O38 V16 V12 129.1(3) . .
O35 V16 V12 39.57(18) . .
O16 V16 V11 107.8(4) . .
O34 V16 V11 40.4(2) . .
O36 V16 V11 111.7(3) . .
O38 V16 V11 128.7(3) . .
O35 V16 V11 40.10(19) . .
V12 V16 V11 74.46(9) . .
V1 O1 Cu1 139.8(5) . .
V11 O11 Cu4 136.5(4) . .
V12 O12 Cu3 126.8(4) . .
V13 O13 Cu2 128.1(4) . .
V1 O17 V2 128.3(4) . .
V1 O18 V3 106.1(4) . .
V1 O18 V8 129.7(4) . .
V3 O18 V8 99.2(3) . .
V4 O19 V3 140.5(5) . .
V4 O19 V1 94.2(4) . .
V3 O19 V1 94.1(4) . .
V1 O20 V4 106.5(4) . .
V1 O20 V5 135.6(4) . .
V4 O20 V5 100.6(3) . .
V2 O21 V6 98.0(3) . .
V2 O21 V5 138.6(4) . .
V6 O21 V5 100.2(3) . .
V6 O22 V7 145.2(4) . .
V6 O22 V2 94.1(3) . .
V7 O22 V2 93.8(3) . .
V7 O23 V2 95.8(3) . .
V7 O23 V8 99.6(3) . .
V2 O23 V8 132.8(4) . .
V9 O24 V3 98.6(3) . .
V9 O24 V8 138.9(4) . .
V3 O24 V8 101.4(3) . .
V3 O25 V10 139.9(5) . .
V3 O25 V9 98.4(3) . .
V10 O25 V9 98.6(4) . .
V4 O26 V11 98.6(3) . .
V4 O26 V10 133.7(4) . .
V11 O26 V10 98.4(4) . .
V11 O27 V4 98.6(3) . .
V11 O27 V5 138.7(4) . .
V4 O27 V5 102.1(3) . .
V12 O28 V6 98.1(3) . .
V12 O28 V5 138.2(4) . .
V6 O28 V5 99.4(3) . .
V6 O29 V12 99.5(3) . .
V6 O29 V13 141.4(4) . .
V12 O29 V13 101.1(3) . .
V7 O30 V14 99.3(3) . .
V7 O30 V13 142.5(4) . .
V14 O30 V13 100.7(3) . .
V14 O31 V7 98.6(3) . .
V14 O31 V8 135.1(4) . .
V7 O31 V8 98.3(3) . .
V14 O32 V9 142.4(5) . .
V14 O32 V15 91.1(3) . .
V9 O32 V15 92.0(3) . .
V15 O33 V9 104.5(4) . .
V15 O33 V10 135.7(4) . .
V9 O33 V10 100.1(4) . .
V16 O34 V11 100.6(3) . .
V16 O34 V10 139.8(5) . .
V11 O34 V10 101.9(4) . .
V12 O35 V11 141.5(4) . .
V12 O35 V16 91.5(3) . .
V11 O35 V16 91.5(3) . .
V16 O36 V12 100.0(4) . .
V16 O36 V13 135.1(5) . .
V12 O36 V13 101.0(4) . .
V15 O37 V14 101.3(4) . .
V15 O37 V13 132.3(5) . .
V14 O37 V13 99.4(4) . .
V15 O38 V16 129.4(7) . .
H1 O39 H2 116.1 . .
H3 O40 H4 109.0 . .
H5 O41 H6 61.6 . .
C1 N1 Cu1 109.7(10) . .
C1 N1 H22A 110.7 . .
Cu1 N1 H22A 110.8 . .
C1 N1 H22B 108.5 . .
Cu1 N1 H22B 110.3 . .
H22A N1 H22B 106.8 . .
C2 N2 Cu1 107.9(9) . .
C2 N2 H23A 108.7 . .
Cu1 N2 H23A 110.7 . .
C2 N2 H23B 113.0 . .
Cu1 N2 H23B 110.1 . .
H23A N2 H23B 106.5 . .
C4 N3 Cu2 108.6(9) . .
C4 N3 H24A 110.2 . .
Cu2 N3 H24A 110.7 . .
C4 N3 H24B 109.8 . .
Cu2 N3 H24B 110.8 . .
H24A N3 H24B 106.9 . .
C5 N4 Cu2 104.4(9) . .
C5 N4 H25A 111.3 . .
Cu2 N4 H25A 111.0 . .
C5 N4 H25B 111.1 . .
Cu2 N4 H25B 112.6 . .
H25A N4 H25B 106.6 . .
C7 N5 Cu2 112.0(13) . .
C7 N5 H26A 109.6 . .
Cu2 N5 H26A 110.2 . .
C7 N5 H26B 108.9 . .
Cu2 N5 H26B 111.0 . .
H26A N5 H26B 105.0 . .
C8 N6 Cu2 105.6(11) . .
C8 N6 H27A 111.0 . .
Cu2 N6 H27A 111.9 . .
C8 N6 H27B 110.9 . .
Cu2 N6 H27B 111.5 . .
H27A N6 H27B 106.1 . .
C10 N7 Cu3 108.2(7) . .
C10 N7 H28A 111.4 . .
Cu3 N7 H28A 110.8 . .
C10 N7 H28A 109.2 . .
Cu3 N7 H28A 110.2 . .
H28A N7 H28A 107.0 . .
C11 N8 Cu3 106.1(8) . .
C11 N8 H29A 111.3 . .
Cu3 N8 H29A 111.3 . .
C11 N8 H29B 109.8 . .
Cu3 N8 H29B 111.2 . .
H29A N8 H29B 107.2 . .
C13 N9 Cu3 107.5(9) . .
C13 N9 H30A 106.7 . .
Cu3 N9 H30A 110.6 . .
C13 N9 H30B 113.9 . .
Cu3 N9 H30B 111.0 . .
H30A N9 H30B 107.1 . .
C14 N10 Cu3 110.3(9) . .
C14 N10 H31A 111.2 . .
Cu3 N10 H31A 110.0 . .
C14 N10 H31B 108.4 . .
Cu3 N10 H31B 110.5 . .
H31A N10 H31B 106.2 . .
C16 N11 Cu4 106.4(10) . .
C16 N11 H32A 113.6 . .
Cu4 N11 H32A 110.7 . .
C16 N11 H32B 108.8 . .
Cu4 N11 H32B 111.2 . .
H32A N11 H32B 106.1 . .
C17 N12 Cu4 111.2(8) . .
C17 N12 H33A 109.7 . .
Cu4 N12 H33A 109.9 . .
C17 N12 H33B 109.6 . .
Cu4 N12 H33B 109.8 . .
H33A N12 H33B 106.5 . .
C19 N13 Cu4 107.0(13) . .
C19 N13 H34A 101.6 . .
Cu4 N13 H34A 111.2 . .
C19 N13 H34B 119.1 . .
Cu4 N13 H34B 111.6 . .
H34A N13 H34B 105.7 . .
C20 N14 Cu4 108.2(10) . .
C20 N14 H35A 112.0 . .
Cu4 N14 H35A 110.4 . .
C20 N14 H35B 111.0 . .
Cu4 N14 H35B 110.2 . .
H35A N14 H35B 105.0 . .
C2 C1 N1 110.3(15) 3 .
C2 C1 C3 117.3(16) 3 .
N1 C1 C3 115.8(16) . .
C2 C1 H1A 95.0 3 .
N1 C1 H1A 107.1 . .
C3 C1 H1A 108.7 . .
C1 C2 N2 114.6(14) 3 .
C1 C2 H2A 128.3 3 .
N2 C2 H2A 108.6 . .
C1 C2 H2B 83.4 3 .
N2 C2 H2B 107.6 . .
H2A C2 H2B 109.5 . .
C1 C3 H3A 109.8 . .
C1 C3 H3B 109.1 . .
H3A C3 H3B 109.5 . .
C1 C3 H3C 109.5 . .
H3A C3 H3C 109.5 . .
H3B C3 H3C 109.5 . .
C6 C4 C5 117.5(18) . .
C6 C4 N3 117.4(16) . .
C5 C4 N3 102.8(13) . .
C6 C4 H4A 106.3 . .
C5 C4 H4A 105.0 . .
N3 C4 H4A 106.8 . .
C4 C5 N4 116.9(15) . .
C4 C5 H5A 106.4 . .
N4 C5 H5A 108.3 . .
C4 C5 H5B 108.0 . .
N4 C5 H5B 109.2 . .
H5A C5 H5B 107.7 . .
C4 C6 H6A 109.2 . .
C4 C6 H6B 108.5 . .
H6A C6 H6B 109.5 . .
C4 C6 H6C 110.8 . .
H6A C6 H6C 109.5 . .
H6B C6 H6C 109.5 . .
N5 C7 C8 110.7(17) . .
N5 C7 C9 130(2) . .
C8 C7 C9 101(2) . .
N5 C7 H7A 104.0 . .
C8 C7 H7A 104.4 . .
C9 C7 H7A 104.2 . .
C7 C8 N6 110.3(16) . .
C7 C8 H8A 109.1 . .
N6 C8 H8A 110.4 . .
C7 C8 H8B 109.4 . .
N6 C8 H8B 109.1 . .
H8A C8 H8B 108.5 . .
C7 C9 H9A 112.5 . .
C7 C9 H9B 108.4 . .
H9A C9 H9B 109.5 . .
C7 C9 H9C 107.5 . .
H9A C9 H9C 109.5 . .
H9B C9 H9C 109.5 . .
C11 C10 N7 108.1(13) . .
C11 C10 C12 119.7(14) . .
N7 C10 C12 112.6(11) . .
C11 C10 H10A 105.2 . .
N7 C10 H10A 105.1 . .
C12 C10 H10A 104.8 . .
N8 C11 C10 115.9(13) . .
N8 C11 H11A 108.1 . .
C10 C11 H11A 107.8 . .
N8 C11 H11B 108.7 . .
C10 C11 H11B 108.3 . .
H11A C11 H11B 107.8 . .
C10 C12 H12A 109.1 . .
C10 C12 H12B 108.2 . .
H12A C12 H12B 109.5 . .
C10 C12 H12C 111.1 . .
H12A C12 H12C 109.5 . .
H12B C12 H12C 109.5 . .
C14 C13 N9 121.3(15) . .
C14 C13 C15 117.9(18) . .
N9 C13 C15 119.6(16) . .
C14 C13 H13A 95.4 . .
N9 C13 H13A 92.6 . .
C15 C13 H13A 92.9 . .
C13 C14 N10 112.7(15) . .
C13 C14 H14A 110.0 . .
N10 C14 H14A 107.7 . .
C13 C14 H14B 107.9 . .
N10 C14 H14B 110.6 . .
H14A C14 H14B 107.8 . .
C13 C15 H15A 111.1 . .
C13 C15 H15B 111.7 . .
H15A C15 H15B 109.5 . .
C13 C15 H15C 105.6 . .
H15A C15 H15C 109.5 . .
H15B C15 H15C 109.5 . .
C17 C16 C18 125.6(19) . .
C17 C16 N11 115.3(18) . .
C18 C16 N11 109.3(17) . .
C17 C16 H16A 100.5 . .
C18 C16 H16A 100.7 . .
N11 C16 H16A 100.2 . .
C16 C17 N12 110.9(17) . .
C16 C17 H17A 107.4 . .
N12 C17 H17A 109.6 . .
C16 C17 H17B 109.9 . .
N12 C17 H17B 110.6 . .
H17A C17 H17B 108.2 . .
C16 C18 H18A 108.0 . .
C16 C18 H18B 107.9 . .
H18A C18 H18B 109.5 . .
C16 C18 H18C 112.4 . .
H18A C18 H18C 109.5 . .
H18B C18 H18C 109.5 . .
C20 C19 N13 122(2) . .
C20 C19 C21 117(3) . .
N13 C19 C21 119(2) . .
C20 C19 H19A 85.0 . .
N13 C19 H19A 85.0 . .
C21 C19 H19A 87.9 . .
C19 C20 N14 116(2) . .
C19 C20 H19A 38.9 . .
N14 C20 H19A 109.3 . .
C19 C20 H20A 116.6 . .
N14 C20 H20A 107.1 . .
H19A C20 H20A 85.1 . .
C19 C20 H20B 99.4 . .
N14 C20 H20B 108.7 . .
H19A C20 H20B 133.6 . .
H20A C20 H20B 107.9 . .
C19 C21 H21A 114.1 . .
C19 C21 H21B 112.8 . .
H21A C21 H21B 109.5 . .
C19 C21 H21C 101.2 . .
H21A C21 H21C 109.5 . .
H21B C21 H21C 109.5 . .

loop_
_geom_bond_atom_site_label_1
_geom_bond_atom_site_label_2
_geom_bond_distance
_geom_bond_site_symmetry_2
Cu1 N2 1.987(9) 3
Cu1 N2 1.987(9) .
Cu1 N1 2.029(11) 3
Cu1 N1 2.029(11) .
Cu1 O1 2.382(7) 3
Cu1 O1 2.382(7) .
Cu2 N5 1.959(13) .
Cu2 N3 1.972(12) .
Cu2 N4 1.979(13) .
Cu2 N6 1.991(13) .
Cu2 O5 2.649(8) 2
Cu2 O13 2.739(8) .
Cu3 N8 1.965(9) .
Cu3 N10 1.980(10) .
Cu3 N9 1.983(9) .
Cu3 N7 1.994(9) .
Cu3 O12 2.519(7) .
Cu3 O7 2.640(8) 4_665
Cu4 N14 1.969(12) .
Cu4 N12 1.982(11) .
Cu4 N11 1.988(11) .
Cu4 N13 2.008(11) .
Cu4 O6 2.498(7) 1_554
Cu4 O11 2.508(7) .
V1 O1 1.622(8) .
V1 O17 1.749(7) .
V1 O20 1.835(8) .
V1 O18 1.868(7) .
V1 O19 2.290(9) .
V1 V4 3.048(3) .
V1 V3 3.063(3) .
V2 O2 1.609(7) .
V2 O21 1.882(7) .
V2 O17 1.902(7) .
V2 O23 1.927(7) .
V2 O22 2.028(7) .
V2 V6 2.856(3) .
V2 V7 2.858(3) .
V3 O3 1.597(7) .
V3 O25 1.834(8) .
V3 O19 1.878(9) .
V3 O24 1.915(8) .
V3 O18 1.963(7) .
V3 V9 2.881(3) .
V3 V8 3.018(2) .
V4 O4 1.561(8) .
V4 O19 1.849(8) .
V4 O26 1.871(8) .
V4 O27 1.948(7) .
V4 O20 1.969(7) .
V4 V11 2.914(3) .
V4 V5 3.036(2) .
V5 O5 1.628(8) .
V5 O27 1.956(7) .
V5 O28 1.965(8) .
V5 O21 1.974(7) .
V5 O20 1.976(7) .
V5 V6 2.974(2) .
V6 O6 1.616(7) .
V6 O22 1.872(7) .
V6 O21 1.902(7) .
V6 O29 1.904(7) .
V6 O28 1.934(7) .
V6 V12 2.908(3) .
V7 O7 1.579(7) .
V7 O30 1.873(8) .
V7 O22 1.883(7) .
V7 O23 1.926(8) .
V7 O31 1.950(7) .
V7 V14 2.921(3) .
V7 V8 2.982(2) .
V8 O8 1.599(7) .
V8 O23 1.979(6) .
V8 O24 1.985(7) .
V8 O31 1.993(7) .
V8 O18 2.000(7) .
V9 O9 1.585(8) .
V9 O32 1.852(8) .
V9 O24 1.884(8) .
V9 O33 1.923(8) .
V9 O25 1.969(8) .
V9 V10 2.980(3) .
V9 V15 2.984(4) .
V10 O10 1.602(7) .
V10 O34 1.944(8) .
V10 O25 1.961(8) .
V10 O33 1.963(8) .
V10 O26 1.994(8) .
V10 V11 3.003(3) .
V11 O11 1.604(7) .
V11 O35 1.879(7) .
V11 O27 1.897(8) .
V11 O34 1.924(8) .
V11 O26 1.972(7) .
V11 V16 2.915(4) .
V12 O12 1.602(7) .
V12 O35 1.842(7) .
V12 O29 1.904(6) .
V12 O36 1.907(8) .
V12 O28 1.915(8) .
V12 V16 2.891(3) .
V12 V13 2.986(3) .
V13 O13 1.628(8) .
V13 O29 1.961(7) .
V13 O30 1.962(7) .
V13 O36 1.964(8) .
V13 O37 1.982(8) .
V13 V14 3.020(2) .
V14 O14 1.594(8) .
V14 O32 1.844(8) .
V14 O31 1.903(7) .
V14 O30 1.959(7) .
V14 O37 1.978(9) .
V14 V15 2.958(4) .
V15 O15 1.617(10) .
V15 O38 1.765(9) .
V15 O37 1.845(9) .
V15 O33 1.851(8) .
V15 O32 2.276(9) .
V16 O16 1.619(9) .
V16 O34 1.866(8) .
V16 O36 1.867(8) .
V16 O38 1.884(9) .
V16 O35 2.180(9) .
O39 H1 0.9935 .
O39 H2 0.8867 .
O40 H3 0.8739 .
O40 H4 0.8636 .
O41 H5 0.7730 .
O41 H6 1.1381 .
N1 C1 1.456(19) .
N1 H22A 0.9678 .
N1 H22B 0.9745 .
N2 C2 1.484(18) .
N2 H23A 0.9654 .
N2 H23B 0.9784 .
N3 C4 1.504(18) .
N3 H24A 0.9706 .
N3 H24B 0.9695 .
N4 C5 1.48(2) .
N4 H25A 0.9259 .
N4 H25B 0.9015 .
N5 C7 1.40(2) .
N5 H26A 0.9267 .
N5 H26B 0.9146 .
N6 C8 1.57(2) .
N6 H27A 0.9095 .
N6 H27B 0.9198 .
N7 C10 1.474(16) .
N7 H28A 0.9020 .
N7 H28A 0.9142 .
N8 C11 1.403(17) .
N8 H29A 0.9100 .
N8 H29B 0.9062 .
N9 C13 1.420(19) .
N9 H30A 0.9133 .
N9 H30B 0.9032 .
N10 C14 1.455(19) .
N10 H31A 0.9134 .
N10 H31B 0.9098 .
N11 C16 1.50(2) .
N11 H32A 0.9167 .
N11 H32B 0.9116 .
N12 C17 1.43(2) .
N12 H33A 0.9122 .
N12 H33B 0.9075 .
N13 C19 1.40(3) .
N13 H34A 0.9247 .
N13 H34B 0.9113 .
N14 C20 1.49(2) .
N14 H35A 0.9171 .
N14 H35B 0.9197 .
C1 C2 1.44(2) 3
C1 C3 1.54(2) .
C1 H1A 0.9600 .
C2 C1 1.44(2) 3
C2 H2A 0.9601 .
C2 H2B 0.9601 .
C3 H3A 0.9600 .
C3 H3B 0.9600 .
C3 H3C 0.9600 .
C4 C6 1.44(2) .
C4 C5 1.46(2) .
C4 H4A 0.9599 .
C5 H5A 0.9599 .
C5 H5B 0.9600 .
C6 H6A 0.9599 .
C6 H6B 0.9599 .
C6 H6C 0.9601 .
C7 C8 1.41(2) .
C7 C9 1.48(3) .
C7 H7A 0.9599 .
C8 H8A 0.9601 .
C8 H8B 0.9600 .
C9 H9A 0.9600 .
C9 H9B 0.9599 .
C9 H9C 0.9601 .
C10 C11 1.428(19) .
C10 C12 1.524(19) .
C10 H10A 0.9600 .
C11 H11A 0.9601 .
C11 H11B 0.9599 .
C12 H12A 0.9601 .
C12 H12B 0.9600 .
C12 H12C 0.9601 .
C13 C14 1.34(2) .
C13 C15 1.44(2) .
C13 H13A 0.9600 .
C14 H14A 0.9600 .
C14 H14B 0.9601 .
C15 H15A 0.9599 .
C15 H15B 0.9601 .
C15 H15C 0.9600 .
C16 C17 1.35(2) .
C16 C18 1.49(2) .
C16 H16A 0.9600 .
C17 H17A 0.9600 .
C17 H17B 0.9600 .
C18 H18A 0.9599 .
C18 H18B 0.9600 .
C18 H18C 0.9601 .
C19 C20 1.27(3) .
C19 C21 1.51(3) .
C19 H19A 0.9600 .
C20 H19A 1.5220 .
C20 H20A 0.9600 .
C20 H20B 0.9600 .
C21 H21A 0.9599 .
C21 H21B 0.9600 .
C21 H21C 0.9601 .
